data_4084787
loop_
_publ_author_name
'Suna, Yuki'
'Ertem, Mehmed Z.'
'Wang, Wan-Hui'
'Kambayashi, Hide'
'Manaka, Yuichi'
'Muckerman, James T.'
'Fujita, Etsuko'
'Himeda, Yuichiro'

_publ_section_title
;
 Positional Effects of Hydroxy Groups on Catalytic Activity of
 Proton-Responsive Half-Sandwich Cp*Iridium(III) Complexes
;
_journal_issue 22
_journal_name_full Organometallics
_journal_page_first 6519
_journal_paper_doi 10.1021/om500832d
_journal_volume 33
_journal_year 2014
_chemical_formula_moiety '(C20 H25 Ir, N2 O3), (O4 S),4.5(H2 O)'
_chemical_formula_sum 'C20 H34 Ir N2 O11.5 S'
_chemical_formula_weight 710.28
_chemical_name_systematic
; 
 ? 
;
_space_group_IT_number 15
_symmetry_cell_setting monoclinic
_symmetry_space_group_name_Hall '-C 2yc'
_symmetry_space_group_name_H-M 'C 1 2/c 1'
_atom_sites_solution_hydrogens mixed
_atom_sites_solution_primary direct
_atom_sites_solution_secondary difmap
_audit_creation_method SHELXL-97
_cell_angle_alpha 90.00
_cell_angle_beta 110.8820(10)
_cell_angle_gamma 90.00
_cell_formula_units_Z 8
_cell_length_a 22.0411(11)
_cell_length_b 20.1359(11)
_cell_length_c 12.8316(7)
_cell_measurement_reflns_used 9143
_cell_measurement_temperature 183(2)
_cell_measurement_theta_max 28.48
_cell_measurement_theta_min 2.47
_cell_volume 5320.8(5)
_computing_cell_refinement 'Bruker SAINT'
_computing_data_collection 'Bruker APEX2'
_computing_data_reduction 'Bruker SAINT'
_computing_molecular_graphics 'Bruker SHELXTL'
_computing_publication_material 'Bruker SHELXTL'
_computing_structure_refinement 'SHELXL-97 (Sheldrick, 1997)'
_computing_structure_solution 'SHELXS-97 (Sheldrick, 1990)'
_diffrn_ambient_temperature 183(2)
_diffrn_detector_area_resol_mean 8.333
_diffrn_measured_fraction_theta_full 0.995
_diffrn_measured_fraction_theta_max 0.995
_diffrn_measurement_device_type 'Bruker APEX-II CCD'
_diffrn_measurement_method '\f and \w scans'
_diffrn_radiation_monochromator graphite
_diffrn_radiation_source 'rotating unit'
_diffrn_radiation_type MoK\a
_diffrn_radiation_wavelength 0.71073
_diffrn_reflns_av_R_equivalents 0.0178
_diffrn_reflns_av_sigmaI/netI 0.0136
_diffrn_reflns_limit_h_max 28
_diffrn_reflns_limit_h_min -26
_diffrn_reflns_limit_k_max 25
_diffrn_reflns_limit_k_min -25
_diffrn_reflns_limit_l_max 15
_diffrn_reflns_limit_l_min -16
_diffrn_reflns_number 24289
_diffrn_reflns_theta_full 27.00
_diffrn_reflns_theta_max 27.00
_diffrn_reflns_theta_min 1.92
_exptl_absorpt_coefficient_mu 5.156
_exptl_absorpt_correction_T_max 0.6274
_exptl_absorpt_correction_T_min 0.3076
_exptl_absorpt_correction_type multi-scan
_exptl_absorpt_process_details sadabs
_exptl_crystal_colour 'pale yellow'
_exptl_crystal_density_diffrn 1.773
_exptl_crystal_density_method 'not measured'
_exptl_crystal_description rectangular
_exptl_crystal_F_000 2820
_exptl_crystal_size_max 0.30
_exptl_crystal_size_mid 0.10
_exptl_crystal_size_min 0.10
_refine_diff_density_max 0.991
_refine_diff_density_min -0.674
_refine_diff_density_rms 0.080
_refine_ls_extinction_method none
_refine_ls_goodness_of_fit_ref 1.056
_refine_ls_hydrogen_treatment mixed
_refine_ls_matrix_type full
_refine_ls_number_parameters 326
_refine_ls_number_reflns 5781
_refine_ls_number_restraints 0
_refine_ls_restrained_S_all 1.056
_refine_ls_R_factor_all 0.0178
_refine_ls_R_factor_gt 0.0163
_refine_ls_shift/su_max 0.034
_refine_ls_shift/su_mean 0.001
_refine_ls_structure_factor_coef Fsqd
_refine_ls_weighting_details 'calc w=1/[\s^2^(Fo^2^)+(0.0194P)^2^+13.7206P] where P=(Fo^2^+2Fc^2^)/3'
_refine_ls_weighting_scheme calc
_refine_ls_wR_factor_gt 0.0410
_refine_ls_wR_factor_ref 0.0415
_reflns_number_gt 5449
_reflns_number_total 5781
_reflns_threshold_expression >2sigma(I)
_cod_data_source_file om500832d_si_002.cif
_cod_data_source_block '[Cp*Ir(6DHBP)(OH2)]2(SO4)2(H2O)9'
_cod_depositor_comments
;
The following automatic conversions were performed:

'_symmetry_cell_setting' value 'Monoclinic' changed to 'monoclinic'
according to
/home/saulius/struct/COD-crude-data--automatic-downloads/rss-feeds/ACS/lib/dictionaries/cif_core.dic
dictionary named 'cif_core.dic' version 2.4.2 from 2011-04-26.

Automatic conversion script
Id: cif_fix_values 2935 2014-11-11 08:27:57Z andrius 

 Adding full bibliography for 4084781--4084788.cif.

The following automatic conversions were performed:

'_atom_sites_solution_hydrogens' value 'geom and difmap' was changed
to 'mixed'.

Automatic conversion script
Id: cif_fix_values 6452 2018-10-05 10:23:21Z andrius 
;
_cod_original_sg_symbol_H-M C2/c
_cod_original_formula_sum 'C20 H34 Ir1 N2 O11.5 S1'
_cod_database_code 4084787

loop_
_symmetry_equiv_pos_as_xyz
'x, y, z'
'-x, y, -z+1/2'
'x+1/2, y+1/2, z'
'-x+1/2, y+1/2, -z+1/2'
'-x, -y, -z'
'x, -y, z-1/2'
'-x+1/2, -y+1/2, -z'
'x+1/2, -y+1/2, z-1/2'

loop_
_atom_site_label
_atom_site_type_symbol
_atom_site_fract_x
_atom_site_fract_y
_atom_site_fract_z
_atom_site_U_iso_or_equiv
_atom_site_adp_type
_atom_site_occupancy
_atom_site_symmetry_multiplicity
_atom_site_calc_flag
_atom_site_refinement_flags
C1 C 0.14198(11) 0.40372(11) -0.05052(19) 0.0209(5) Uani 1 1 d .
C2 C 0.15001(12) 0.42722(12) -0.1480(2) 0.0256(5) Uani 1 1 d .
H21 H 0.1513 0.4736 -0.1609 0.031 Uiso 1 1 calc R
C3 C 0.15595(12) 0.38232(13) -0.2244(2) 0.0262(5) Uani 1 1 d .
H22 H 0.1599 0.3976 -0.2918 0.031 Uiso 1 1 calc R
C4 C 0.15619(11) 0.31427(12) -0.20325(19) 0.0227(5) Uani 1 1 d .
H23 H 0.1621 0.2829 -0.2540 0.027 Uiso 1 1 calc R
C5 C 0.14763(11) 0.29388(11) -0.10726(19) 0.0183(4) Uani 1 1 d .
C6 C 0.15490(11) 0.22472(11) -0.06691(18) 0.0184(4) Uani 1 1 d .
C7 C 0.16321(12) 0.17022(12) -0.1252(2) 0.0248(5) Uani 1 1 d .
H16 H 0.1592 0.1739 -0.2012 0.030 Uiso 1 1 calc R
C8 C 0.17774(13) 0.10943(13) -0.0698(2) 0.0292(5) Uani 1 1 d .
H15 H 0.1816 0.0707 -0.1093 0.035 Uiso 1 1 calc R
C9 C 0.18645(12) 0.10515(12) 0.0415(2) 0.0257(5) Uani 1 1 d .
H14 H 0.1984 0.0642 0.0803 0.031 Uiso 1 1 calc R
C10 C 0.17742(11) 0.16229(11) 0.09669(18) 0.0195(4) Uani 1 1 d .
C11 C 0.06116(11) 0.34963(12) 0.1822(2) 0.0237(5) Uani 1 1 d .
C12 C 0.02208(11) 0.34407(12) 0.0669(2) 0.0230(5) Uani 1 1 d .
C13 C 0.01454(11) 0.27426(12) 0.03786(19) 0.0215(5) Uani 1 1 d .
C14 C 0.04487(11) 0.23704(12) 0.1401(2) 0.0216(5) Uani 1 1 d .
C15 C 0.07531(11) 0.28264(12) 0.2276(2) 0.0225(5) Uani 1 1 d .
C16 C 0.08349(15) 0.41256(15) 0.2469(3) 0.0376(7) Uani 1 1 d .
H9A H 0.0801 0.4494 0.1952 0.056 Uiso 1 1 calc R
H9B H 0.1288 0.4076 0.2969 0.056 Uiso 1 1 calc R
H9C H 0.0562 0.4218 0.2911 0.056 Uiso 1 1 calc R
C17 C -0.00748(14) 0.39996(14) -0.0117(3) 0.0370(6) Uani 1 1 d .
H6A H -0.0527 0.4061 -0.0175 0.055 Uiso 1 1 calc R
H6B H -0.0062 0.3895 -0.0854 0.055 Uiso 1 1 calc R
H6C H 0.0170 0.4408 0.0164 0.055 Uiso 1 1 calc R
C18 C -0.02613(13) 0.24502(15) -0.0718(2) 0.0341(6) Uani 1 1 d .
H8A H -0.0077 0.2022 -0.0819 0.051 Uiso 1 1 calc R
H8B H -0.0268 0.2753 -0.1321 0.051 Uiso 1 1 calc R
H8C H -0.0705 0.2384 -0.0735 0.051 Uiso 1 1 calc R
C19 C 0.04117(14) 0.16325(13) 0.1482(3) 0.0329(6) Uani 1 1 d .
H10A H 0.0732 0.1482 0.2191 0.049 Uiso 1 1 calc R
H10B H 0.0503 0.1426 0.0862 0.049 Uiso 1 1 calc R
H10C H -0.0024 0.1506 0.1447 0.049 Uiso 1 1 calc R
C20 C 0.11375(13) 0.26568(16) 0.3467(2) 0.0324(6) Uani 1 1 d .
H3A H 0.0844 0.2619 0.3886 0.049 Uiso 1 1 calc R
H3B H 0.1457 0.3007 0.3796 0.049 Uiso 1 1 calc R
H3C H 0.1362 0.2233 0.3498 0.049 Uiso 1 1 calc R
Ir1 Ir 0.115070(4) 0.296702(4) 0.097343(6) 0.01439(3) Uani 1 1 d .
N1 N 0.13780(9) 0.33822(9) -0.03394(15) 0.0173(4) Uani 1 1 d .
N2 N 0.15817(9) 0.21935(9) 0.04117(15) 0.0171(4) Uani 1 1 d .
O1 O 0.21261(8) 0.32408(8) 0.19379(13) 0.0217(3) Uani 1 1 d .
H1O H 0.2203 0.3600 0.2039 0.032 Uiso 1 1 d .
H1P H 0.2319 0.3012 0.2496 0.032 Uiso 1 1 d .
O2 O 0.13790(9) 0.44244(8) 0.02960(14) 0.0274(4) Uani 1 1 d .
H2O H 0.1485 0.4764 0.0251 0.033 Uiso 1 1 d .
O3 O 0.18622(9) 0.16556(8) 0.20394(13) 0.0245(4) Uani 1 1 d .
H3O H 0.1960 0.1320 0.2296 0.029 Uiso 1 1 d .
O4 O 0.27286(9) 0.43799(8) 0.67543(13) 0.0273(4) Uani 1 1 d .
O5 O 0.17041(9) 0.43735(8) 0.52190(15) 0.0295(4) Uani 1 1 d .
O6 O 0.26992(10) 0.45942(9) 0.48968(15) 0.0316(4) Uani 1 1 d .
O7 O 0.24744(9) 0.34899(8) 0.54081(14) 0.0274(4) Uani 1 1 d .
O1S O 0.28498(9) 0.27150(9) 0.38578(14) 0.0276(4) Uani 1 1 d .
H101 H 0.2836 0.2958 0.4362 0.041 Uiso 1 1 d .
H102 H 0.2771 0.2345 0.4038 0.041 Uiso 1 1 d .
O2S O 0.26395(15) 0.44159(10) 0.27454(17) 0.0568(7) Uani 1 1 d .
H201 H 0.2716 0.4486 0.3418 0.085 Uiso 1 1 d .
H202 H 0.2679 0.4761 0.2457 0.085 Uiso 1 1 d .
O3S O 0.08802(14) 0.05952(18) 0.4205(3) 0.0925(11) Uani 1 1 d .
H301 H 0.0944 0.0588 0.4874 0.139 Uiso 1 1 d .
H302 H 0.1238 0.0511 0.4171 0.139 Uiso 1 1 d .
O4S O 0.0843(2) 0.0730(3) 0.6349(4) 0.1313(16) Uani 1 1 d .
H401 H 0.0923 0.0333 0.6608 0.197 Uiso 1 1 d .
H402 H 0.0440 0.0675 0.5983 0.197 Uiso 1 1 d .
O5S O 0.0000 0.9854(3) 0.2500 0.1098(19) Uani 1 2 d S
H501 H -0.0323 1.0101 0.2265 0.165 Uiso 1 1 d P
S1 S 0.24011(3) 0.42040(3) 0.55530(4) 0.01947(11) Uani 1 1 d .

loop_
_atom_site_aniso_label
_atom_site_aniso_U_11
_atom_site_aniso_U_22
_atom_site_aniso_U_33
_atom_site_aniso_U_23
_atom_site_aniso_U_13
_atom_site_aniso_U_12
C1 0.0213(11) 0.0193(11) 0.0200(11) 0.0027(8) 0.0048(9) -0.0001(8)
C2 0.0289(13) 0.0229(12) 0.0234(12) 0.0078(9) 0.0072(10) -0.0020(9)
C3 0.0260(12) 0.0344(13) 0.0173(11) 0.0076(10) 0.0066(9) -0.0035(10)
C4 0.0230(12) 0.0291(12) 0.0161(11) -0.0005(9) 0.0071(9) -0.0024(9)
C5 0.0177(11) 0.0202(11) 0.0162(10) 0.0004(8) 0.0051(8) -0.0009(8)
C6 0.0181(10) 0.0209(11) 0.0169(10) -0.0003(8) 0.0070(8) 0.0004(8)
C7 0.0315(13) 0.0250(12) 0.0205(11) -0.0032(9) 0.0125(10) 0.0024(10)
C8 0.0383(14) 0.0227(12) 0.0283(13) -0.0059(10) 0.0140(11) 0.0047(10)
C9 0.0316(13) 0.0181(11) 0.0267(12) 0.0009(9) 0.0096(10) 0.0056(9)
C10 0.0201(11) 0.0190(11) 0.0176(10) 0.0018(8) 0.0047(8) 0.0009(8)
C11 0.0201(11) 0.0278(12) 0.0263(12) -0.0072(10) 0.0120(9) 0.0004(9)
C12 0.0184(11) 0.0258(12) 0.0257(12) 0.0011(9) 0.0089(9) 0.0037(9)
C13 0.0178(11) 0.0259(12) 0.0204(11) -0.0009(9) 0.0063(9) -0.0005(9)
C14 0.0189(11) 0.0237(12) 0.0253(12) 0.0017(9) 0.0116(9) -0.0015(9)
C15 0.0192(11) 0.0322(12) 0.0190(11) -0.0012(9) 0.0101(9) -0.0029(9)
C16 0.0386(15) 0.0366(15) 0.0433(16) -0.0202(13) 0.0217(13) -0.0056(12)
C17 0.0295(14) 0.0305(14) 0.0474(17) 0.0105(12) 0.0095(12) 0.0108(11)
C18 0.0285(13) 0.0438(16) 0.0244(13) -0.0061(11) 0.0025(10) -0.0057(11)
C19 0.0327(14) 0.0248(13) 0.0443(16) 0.0040(11) 0.0174(12) -0.0051(10)
C20 0.0261(13) 0.0547(18) 0.0176(12) 0.0018(11) 0.0091(10) -0.0017(12)
Ir1 0.01720(5) 0.01324(5) 0.01309(5) 0.00030(3) 0.00585(3) 0.00029(3)
N1 0.0210(9) 0.0174(9) 0.0137(8) 0.0015(7) 0.0065(7) -0.0002(7)
N2 0.0199(9) 0.0156(8) 0.0163(9) 0.0005(7) 0.0069(7) 0.0006(7)
O1 0.0227(8) 0.0199(8) 0.0204(8) 0.0011(6) 0.0052(6) -0.0027(6)
O2 0.0426(10) 0.0153(8) 0.0270(9) -0.0006(7) 0.0156(8) -0.0040(7)
O3 0.0373(10) 0.0183(8) 0.0173(8) 0.0040(6) 0.0088(7) 0.0063(7)
O4 0.0457(11) 0.0180(8) 0.0146(8) -0.0011(6) 0.0064(7) 0.0037(7)
O5 0.0319(10) 0.0197(8) 0.0337(10) 0.0001(7) 0.0078(8) 0.0016(7)
O6 0.0500(12) 0.0254(9) 0.0251(9) 0.0035(7) 0.0202(8) -0.0066(8)
O7 0.0457(11) 0.0136(8) 0.0250(9) -0.0018(6) 0.0151(8) 0.0022(7)
O1S 0.0382(10) 0.0230(8) 0.0217(8) 0.0008(7) 0.0108(7) -0.0010(7)
O2S 0.119(2) 0.0261(10) 0.0237(10) -0.0030(8) 0.0239(12) -0.0228(12)
O3S 0.0464(16) 0.103(3) 0.107(3) -0.005(2) 0.0016(17) 0.0212(16)
O4S 0.099(3) 0.166(5) 0.110(3) -0.011(3) 0.014(3) 0.010(3)
O5S 0.088(4) 0.090(4) 0.115(4) 0.000 -0.009(3) 0.000
S1 0.0327(3) 0.0123(2) 0.0143(2) 0.00060(19) 0.0095(2) 0.0004(2)

loop_
_atom_type_symbol
_atom_type_description
_atom_type_scat_dispersion_real
_atom_type_scat_dispersion_imag
_atom_type_scat_source
C C 0.0033 0.0016 'International Tables Vol C Tables 4.2.6.8 and 6.1.1.4'
H H 0.0000 0.0000 'International Tables Vol C Tables 4.2.6.8 and 6.1.1.4'
N N 0.0061 0.0033 'International Tables Vol C Tables 4.2.6.8 and 6.1.1.4'
O O 0.0106 0.0060 'International Tables Vol C Tables 4.2.6.8 and 6.1.1.4'
S S 0.1246 0.1234 'International Tables Vol C Tables 4.2.6.8 and 6.1.1.4'
Ir Ir -1.4442 7.9887 'International Tables Vol C Tables 4.2.6.8 and 6.1.1.4'

loop_
_geom_angle_atom_site_label_1
_geom_angle_atom_site_label_2
_geom_angle_atom_site_label_3
_geom_angle
O2 C1 N1 115.4(2)
O2 C1 C2 124.0(2)
N1 C1 C2 120.5(2)
C3 C2 C1 119.2(2)
C3 C2 H21 120.4
C1 C2 H21 120.4
C2 C3 C4 120.1(2)
C2 C3 H22 119.9
C4 C3 H22 119.9
C5 C4 C3 118.4(2)
C5 C4 H23 120.8
C3 C4 H23 120.8
N1 C5 C4 121.8(2)
N1 C5 C6 113.49(19)
C4 C5 C6 124.4(2)
N2 C6 C7 121.3(2)
N2 C6 C5 113.00(19)
C7 C6 C5 125.5(2)
C6 C7 C8 118.3(2)
C6 C7 H16 120.9
C8 C7 H16 120.9
C9 C8 C7 120.4(2)
C9 C8 H15 119.8
C7 C8 H15 119.8
C8 C9 C10 118.8(2)
C8 C9 H14 120.6
C10 C9 H14 120.6
O3 C10 N2 114.4(2)
O3 C10 C9 124.9(2)
N2 C10 C9 120.7(2)
C12 C11 C15 107.8(2)
C12 C11 C16 126.8(2)
C15 C11 C16 125.4(2)
C12 C11 Ir1 71.06(13)
C15 C11 Ir1 70.53(13)
C16 C11 Ir1 124.49(18)
C11 C12 C13 108.3(2)
C11 C12 C17 126.6(2)
C13 C12 C17 125.1(2)
C11 C12 Ir1 70.41(13)
C13 C12 Ir1 68.51(13)
C17 C12 Ir1 127.57(18)
C12 C13 C14 107.2(2)
C12 C13 C18 126.9(2)
C14 C13 C18 125.2(2)
C12 C13 Ir1 72.00(13)
C14 C13 Ir1 72.47(13)
C18 C13 Ir1 128.51(18)
C15 C14 C13 108.4(2)
C15 C14 C19 127.6(2)
C13 C14 C19 123.9(2)
C15 C14 Ir1 70.39(13)
C13 C14 Ir1 68.11(13)
C19 C14 Ir1 128.89(17)
C14 C15 C11 108.0(2)
C14 C15 C20 126.5(2)
C11 C15 C20 125.5(2)
C14 C15 Ir1 71.43(13)
C11 C15 Ir1 70.03(13)
C20 C15 Ir1 125.44(17)
C11 C16 H9A 109.5
C11 C16 H9B 109.5
H9A C16 H9B 109.5
C11 C16 H9C 109.5
H9A C16 H9C 109.5
H9B C16 H9C 109.5
C12 C17 H6A 109.5
C12 C17 H6B 109.5
H6A C17 H6B 109.5
C12 C17 H6C 109.5
H6A C17 H6C 109.5
H6B C17 H6C 109.5
C13 C18 H8A 109.5
C13 C18 H8B 109.5
H8A C18 H8B 109.5
C13 C18 H8C 109.5
H8A C18 H8C 109.5
H8B C18 H8C 109.5
C14 C19 H10A 109.5
C14 C19 H10B 109.5
H10A C19 H10B 109.5
C14 C19 H10C 109.5
H10A C19 H10C 109.5
H10B C19 H10C 109.5
C15 C20 H3A 109.5
C15 C20 H3B 109.5
H3A C20 H3B 109.5
C15 C20 H3C 109.5
H3A C20 H3C 109.5
H3B C20 H3C 109.5
N2 Ir1 N1 75.57(7)
N2 Ir1 C13 105.27(8)
N1 Ir1 C13 108.33(8)
N2 Ir1 O1 84.51(7)
N1 Ir1 O1 83.28(7)
C13 Ir1 O1 166.20(8)
N2 Ir1 C11 160.98(9)
N1 Ir1 C11 122.76(9)
C13 Ir1 C11 66.04(9)
O1 Ir1 C11 101.64(8)
N2 Ir1 C15 121.98(8)
N1 Ir1 C15 162.12(8)
C13 Ir1 C15 65.86(9)
O1 Ir1 C15 100.80(8)
C11 Ir1 C15 39.44(9)
N2 Ir1 C12 141.81(8)
N1 Ir1 C12 99.27(8)
C13 Ir1 C12 39.49(9)
O1 Ir1 C12 133.10(8)
C11 Ir1 C12 38.53(9)
C15 Ir1 C12 65.14(9)
N2 Ir1 C14 97.31(8)
N1 Ir1 C14 144.83(8)
C13 Ir1 C14 39.42(9)
O1 Ir1 C14 130.95(8)
C11 Ir1 C14 64.98(9)
C15 Ir1 C14 38.18(9)
C12 Ir1 C14 64.97(9)
C1 N1 C5 119.63(19)
C1 N1 Ir1 124.63(15)
C5 N1 Ir1 115.73(14)
C10 N2 C6 119.99(19)
C10 N2 Ir1 123.70(15)
C6 N2 Ir1 115.24(15)
Ir1 O1 H1O 118.00
Ir1 O1 H1P 117.17
H1O O1 H1P 112.01
C1 O2 H2O 112.2
C10 O3 H3O 109.02
H101 O1S H102 104.52
H201 O2S H202 108.4
H301 O3S H302 104.0
H401 O4S H402 96.9
O7 S1 O6 111.13(11)
O7 S1 O5 109.83(11)
O6 S1 O5 109.95(11)
O7 S1 O4 109.21(10)
O6 S1 O4 108.35(11)
O5 S1 O4 108.31(11)

loop_
_geom_bond_atom_site_label_1
_geom_bond_atom_site_label_2
_geom_bond_distance
C1 O2 1.319(3)
C1 N1 1.344(3)
C1 C2 1.407(3)
C2 C3 1.373(4)
C2 H21 0.9500
C3 C4 1.397(3)
C3 H22 0.9500
C4 C5 1.374(3)
C4 H23 0.9500
C5 N1 1.369(3)
C5 C6 1.474(3)
C6 N2 1.367(3)
C6 C7 1.376(3)
C7 C8 1.394(4)
C7 H16 0.9500
C8 C9 1.374(4)
C8 H15 0.9500
C9 C10 1.402(3)
C9 H14 0.9500
C10 O3 1.321(3)
C10 N2 1.339(3)
C11 C12 1.427(3)
C11 C15 1.458(3)
C11 C16 1.499(3)
C11 Ir1 2.157(2)
C12 C13 1.449(3)
C12 C17 1.496(3)
C12 Ir1 2.166(2)
C13 C14 1.450(3)
C13 C18 1.494(3)
C13 Ir1 2.119(2)
C14 C15 1.420(3)
C14 C19 1.494(4)
C14 Ir1 2.178(2)
C15 C20 1.499(3)
C15 Ir1 2.164(2)
C16 H9A 0.9800
C16 H9B 0.9800
C16 H9C 0.9800
C17 H6A 0.9800
C17 H6B 0.9800
C17 H6C 0.9800
C18 H8A 0.9800
C18 H8B 0.9800
C18 H8C 0.9800
C19 H10A 0.9800
C19 H10B 0.9800
C19 H10C 0.9800
C20 H3A 0.9800
C20 H3B 0.9800
C20 H3C 0.9800
Ir1 N2 2.0824(19)
Ir1 N1 2.0950(18)
Ir1 O1 2.1356(16)
O1 H1O 0.7400
O1 H1P 0.8306
O2 H2O 0.7323
O3 H3O 0.7493
O4 S1 1.4931(17)
O5 S1 1.4803(19)
O6 S1 1.4670(18)
O7 S1 1.4662(16)
O1S H101 0.8204
O1S H102 0.8177
O2S H201 0.830
O2S H202 0.806
O3S H301 0.818
O3S H302 0.823
O4S H401 0.860
O4S H402 0.851
O5S H501 0.832

loop_
_geom_torsion_atom_site_label_1
_geom_torsion_atom_site_label_2
_geom_torsion_atom_site_label_3
_geom_torsion_atom_site_label_4
_geom_torsion
O2 C1 C2 C3 177.8(2)
N1 C1 C2 C3 -2.4(4)
C1 C2 C3 C4 -2.1(4)
C2 C3 C4 C5 2.7(4)
C3 C4 C5 N1 1.2(3)
C3 C4 C5 C6 -172.0(2)
N1 C5 C6 N2 -7.4(3)
C4 C5 C6 N2 166.3(2)
N1 C5 C6 C7 177.9(2)
C4 C5 C6 C7 -8.4(4)
N2 C6 C7 C8 -2.5(4)
C5 C6 C7 C8 171.8(2)
C6 C7 C8 C9 -3.0(4)
C7 C8 C9 C10 3.0(4)
C8 C9 C10 O3 -177.7(2)
C8 C9 C10 N2 2.6(4)
C15 C11 C12 C13 -3.1(3)
C16 C11 C12 C13 177.6(2)
Ir1 C11 C12 C13 58.17(16)
C15 C11 C12 C17 175.9(2)
C16 C11 C12 C17 -3.4(4)
Ir1 C11 C12 C17 -122.8(3)
C15 C11 C12 Ir1 -61.29(16)
C16 C11 C12 Ir1 119.4(3)
C11 C12 C13 C14 5.1(3)
C17 C12 C13 C14 -174.0(2)
Ir1 C12 C13 C14 64.40(15)
C11 C12 C13 C18 175.6(2)
C17 C12 C13 C18 -3.5(4)
Ir1 C12 C13 C18 -125.1(3)
C11 C12 C13 Ir1 -59.34(16)
C17 C12 C13 Ir1 121.6(2)
C12 C13 C14 C15 -5.1(3)
C18 C13 C14 C15 -175.8(2)
Ir1 C13 C14 C15 58.99(16)
C12 C13 C14 C19 172.9(2)
C18 C13 C14 C19 2.2(4)
Ir1 C13 C14 C19 -123.0(2)
C12 C13 C14 Ir1 -64.09(16)
C18 C13 C14 Ir1 125.2(2)
C13 C14 C15 C11 3.2(3)
C19 C14 C15 C11 -174.7(2)
Ir1 C14 C15 C11 60.80(16)
C13 C14 C15 C20 -178.4(2)
C19 C14 C15 C20 3.7(4)
Ir1 C14 C15 C20 -120.8(2)
C13 C14 C15 Ir1 -57.59(16)
C19 C14 C15 Ir1 124.5(2)
C12 C11 C15 C14 -0.1(3)
C16 C11 C15 C14 179.3(2)
Ir1 C11 C15 C14 -61.69(16)
C12 C11 C15 C20 -178.5(2)
C16 C11 C15 C20 0.9(4)
Ir1 C11 C15 C20 119.9(2)
C12 C11 C15 Ir1 61.63(16)
C16 C11 C15 Ir1 -119.0(2)
C12 C13 Ir1 N2 -161.77(13)
C14 C13 Ir1 N2 82.86(14)
C18 C13 Ir1 N2 -38.6(2)
C12 C13 Ir1 N1 -82.24(14)
C14 C13 Ir1 N1 162.39(13)
C18 C13 Ir1 N1 41.0(2)
C12 C13 Ir1 O1 64.1(4)
C14 C13 Ir1 O1 -51.2(4)
C18 C13 Ir1 O1 -172.7(3)
C12 C13 Ir1 C11 36.22(14)
C14 C13 Ir1 C11 -79.15(15)
C18 C13 Ir1 C11 159.4(3)
C12 C13 Ir1 C15 79.59(15)
C14 C13 Ir1 C15 -35.78(13)
C18 C13 Ir1 C15 -157.2(3)
C14 C13 Ir1 C12 -115.37(19)
C18 C13 Ir1 C12 123.2(3)
C12 C13 Ir1 C14 115.37(19)
C18 C13 Ir1 C14 -121.4(3)
C12 C11 Ir1 N2 -103.2(3)
C15 C11 Ir1 N2 14.4(3)
C16 C11 Ir1 N2 134.6(3)
C12 C11 Ir1 N1 59.97(16)
C15 C11 Ir1 N1 177.63(12)
C16 C11 Ir1 N1 -62.2(3)
C12 C11 Ir1 C13 -37.11(14)
C15 C11 Ir1 C13 80.55(14)
C16 C11 Ir1 C13 -159.3(3)
C12 C11 Ir1 O1 149.44(13)
C15 C11 Ir1 O1 -92.91(13)
C16 C11 Ir1 O1 27.3(2)
C12 C11 Ir1 C15 -117.7(2)
C16 C11 Ir1 C15 120.2(3)
C15 C11 Ir1 C12 117.7(2)
C16 C11 Ir1 C12 -122.2(3)
C12 C11 Ir1 C14 -80.60(15)
C15 C11 Ir1 C14 37.05(13)
C16 C11 Ir1 C14 157.2(3)
C14 C15 Ir1 N2 -56.54(16)
C11 C15 Ir1 N2 -174.50(12)
C20 C15 Ir1 N2 65.5(2)
C14 C15 Ir1 N1 111.4(3)
C11 C15 Ir1 N1 -6.5(3)
C20 C15 Ir1 N1 -126.5(3)
C14 C15 Ir1 C13 36.91(14)
C11 C15 Ir1 C13 -81.04(14)
C20 C15 Ir1 C13 159.0(3)
C14 C15 Ir1 O1 -146.80(13)
C11 C15 Ir1 O1 95.25(13)
C20 C15 Ir1 O1 -24.7(2)
C14 C15 Ir1 C11 118.0(2)
C20 C15 Ir1 C11 -120.0(3)
C14 C15 Ir1 C12 80.50(15)
C11 C15 Ir1 C12 -37.46(13)
C20 C15 Ir1 C12 -157.4(3)
C11 C15 Ir1 C14 -118.0(2)
C20 C15 Ir1 C14 122.1(3)
C11 C12 Ir1 N2 149.12(14)
C13 C12 Ir1 N2 29.2(2)
C17 C12 Ir1 N2 -89.2(3)
C11 C12 Ir1 N1 -132.46(14)
C13 C12 Ir1 N1 107.63(14)
C17 C12 Ir1 N1 -10.8(2)
C11 C12 Ir1 C13 119.9(2)
C17 C12 Ir1 C13 -118.4(3)
C11 C12 Ir1 O1 -43.01(18)
C13 C12 Ir1 O1 -162.91(12)
C17 C12 Ir1 O1 78.7(3)
C13 C12 Ir1 C11 -119.9(2)
C17 C12 Ir1 C11 121.7(3)
C11 C12 Ir1 C15 38.33(14)
C13 C12 Ir1 C15 -81.58(15)
C17 C12 Ir1 C15 160.0(3)
C11 C12 Ir1 C14 80.61(15)
C13 C12 Ir1 C14 -39.29(13)
C17 C12 Ir1 C14 -157.7(3)
C15 C14 Ir1 N2 134.48(14)
C13 C14 Ir1 N2 -105.19(14)
C19 C14 Ir1 N2 11.5(2)
C15 C14 Ir1 N1 -150.25(15)
C13 C14 Ir1 N1 -29.9(2)
C19 C14 Ir1 N1 86.8(3)
C15 C14 Ir1 C13 -120.3(2)
C19 C14 Ir1 C13 116.7(3)
C15 C14 Ir1 O1 45.41(17)
C13 C14 Ir1 O1 165.75(12)
C19 C14 Ir1 O1 -77.6(2)
C15 C14 Ir1 C11 -38.26(14)
C13 C14 Ir1 C11 82.07(15)
C19 C14 Ir1 C11 -161.3(3)
C13 C14 Ir1 C15 120.3(2)
C19 C14 Ir1 C15 -123.0(3)
C15 C14 Ir1 C12 -80.97(15)
C13 C14 Ir1 C12 39.36(13)
C19 C14 Ir1 C12 156.0(3)
O2 C1 N1 C5 -173.9(2)
C2 C1 N1 C5 6.3(3)
O2 C1 N1 Ir1 7.4(3)
C2 C1 N1 Ir1 -172.51(17)
C4 C5 N1 C1 -5.8(3)
C6 C5 N1 C1 168.13(19)
C4 C5 N1 Ir1 173.13(17)
C6 C5 N1 Ir1 -13.0(2)
N2 Ir1 N1 C1 -161.39(19)
C13 Ir1 N1 C1 97.01(19)
O1 Ir1 N1 C1 -75.35(18)
C11 Ir1 N1 C1 24.2(2)
C15 Ir1 N1 C1 29.1(4)
C12 Ir1 N1 C1 57.33(19)
C14 Ir1 N1 C1 116.5(2)
N2 Ir1 N1 C5 19.79(15)
C13 Ir1 N1 C5 -81.81(17)
O1 Ir1 N1 C5 105.83(16)
C11 Ir1 N1 C5 -154.62(15)
C15 Ir1 N1 C5 -149.7(2)
C12 Ir1 N1 C5 -121.50(16)
C14 Ir1 N1 C5 -62.3(2)
O3 C10 N2 C6 172.2(2)
C9 C10 N2 C6 -8.1(3)
O3 C10 N2 Ir1 -20.2(3)
C9 C10 N2 Ir1 159.46(18)
C7 C6 N2 C10 8.2(3)
C5 C6 N2 C10 -166.8(2)
C7 C6 N2 Ir1 -160.44(18)
C5 C6 N2 Ir1 24.5(2)
N1 Ir1 N2 C10 167.78(19)
C13 Ir1 N2 C10 -86.77(19)
O1 Ir1 N2 C10 83.32(18)
C11 Ir1 N2 C10 -26.8(4)
C15 Ir1 N2 C10 -16.0(2)
C12 Ir1 N2 C10 -105.5(2)
C14 Ir1 N2 C10 -47.33(19)
N1 Ir1 N2 C6 -24.09(15)
C13 Ir1 N2 C6 81.36(17)
O1 Ir1 N2 C6 -108.55(16)
C11 Ir1 N2 C6 141.4(2)
C15 Ir1 N2 C6 152.13(15)
C12 Ir1 N2 C6 62.6(2)
C14 Ir1 N2 C6 120.80(16)
